data_1001196
loop_
_publ_author_name
'Ennaciri, A'
'Michel, D'
'Perez y Jorba, M'
'Pannetier, J'

_publ_section_title
;
Neutron Diffraction Determination of the Structure of an Ordered
Scheelite - Type: Zr~3~ Ge O~8~
;
_journal_coden_ASTM MRBUAC
_journal_name_full 'Materials Research Bulletin'
_journal_page_first 793
_journal_page_last 799
_journal_paper_doi 10.1016/0025-5408(84)90037-0
_journal_volume 19
_journal_year 1984
_chemical_formula_structural 'Zr3 Ge O8'
_chemical_formula_sum 'Ge O8 Zr3'
_chemical_name_systematic 'Trizirconium germanium oxide'
_space_group_IT_number 121
_symmetry_cell_setting tetragonal
_symmetry_Int_Tables_number 121
_symmetry_space_group_name_Hall 'I -4 2'
_symmetry_space_group_name_H-M 'I -4 2 m'
_cell_angle_alpha 90
_cell_angle_beta 90
_cell_angle_gamma 90
_cell_formula_units_Z 2
_cell_length_a 5.005(1)
_cell_length_b 5.005(1)
_cell_length_c 10.452(2)
_cell_volume 261.8
_refine_ls_R_factor_all 0.027
_cod_database_code 1001196

loop_
_symmetry_equiv_pos_as_xyz
x,y,z
-x,-y,z
-x,y,-z
x,-y,-z
-y,x,-z
y,-x,-z
y,x,z
-y,-x,z
1/2+x,1/2+y,1/2+z
1/2-x,1/2-y,1/2+z
1/2-x,1/2+y,1/2-z
1/2+x,1/2-y,1/2-z
1/2-y,1/2+x,1/2-z
1/2+y,1/2-x,1/2-z
1/2+y,1/2+x,1/2+z
1/2-y,1/2-x,1/2+z

loop_
_atom_site_label
_atom_site_type_symbol
_atom_site_symmetry_multiplicity
_atom_site_Wyckoff_symbol
_atom_site_fract_x
_atom_site_fract_y
_atom_site_fract_z
_atom_site_occupancy
_atom_site_attached_hydrogens
_atom_site_calc_flag
Zr1 Zr4+ 2 b 0. 0. 0.5 1. 0 d
Zr2 Zr4+ 4 d 0. 0.5 0.25 1. 0 d
Ge1 Ge4+ 2 a 0. 0. 0. 1. 0 d
O1 O2- 8 i 0.2004(5) 0.2004(5) 0.3410(6) 1. 0 d
O2 O2- 8 i 0.2170(5) 0.2170(5) 0.0904(6) 1. 0 d

loop_
_atom_type_symbol
_atom_type_oxidation_number
Zr4+ 4.000
Ge4+ 4.000
O2- -2.000
